data_2225030
loop_
_publ_author_name
'Kang, Jun-Tao'
'Wang, Guan-Hua'
'Xu, Jing-Wei'
'Yang, Wei'

_publ_section_title
;
 <i>N</i>,<i>N</i>-Bis(2-pyridylmethyl)aniline
;
_journal_coeditor_code IS2511
_journal_issue 2
_journal_name_full 'Acta Crystallographica Section E'
_journal_page_first o475
_journal_paper_doi 10.1107/S1600536810001881
_journal_volume 66
_journal_year 2010
_chemical_formula_iupac 'C18 H17 N3'
_chemical_formula_moiety 'C18 H17 N3'
_chemical_formula_sum 'C18 H17 N3'
_chemical_formula_weight 275.35
_chemical_name_systematic
;
<i>N</i>,<i>N</i>-Bis(2-pyridylmethyl)aniline
;
_space_group_IT_number 14
_symmetry_cell_setting monoclinic
_symmetry_space_group_name_Hall '-P 2ybc'
_symmetry_space_group_name_H-M 'P 1 21/c 1'
_atom_sites_solution_hydrogens geom
_atom_sites_solution_primary direct
_atom_sites_solution_secondary difmap
_audit_creation_method SHELXL-97
_cell_angle_alpha 90.00
_cell_angle_beta 101.471(3)
_cell_angle_gamma 90.00
_cell_formula_units_Z 4
_cell_length_a 11.4866(19)
_cell_length_b 16.811(3)
_cell_length_c 7.7930(12)
_cell_measurement_reflns_used 649
_cell_measurement_temperature 293(2)
_cell_measurement_theta_max 19.70
_cell_measurement_theta_min 2.42
_cell_volume 1474.8(4)
_computing_cell_refinement 'SAINT (Bruker, 2007)'
_computing_data_collection 'SMART (Bruker, 2007)'
_computing_data_reduction 'SAINT (Bruker, 2007)'
_computing_molecular_graphics 'SHELXTL (Sheldrick, 2008) and Mercury (Macrae <i>et al.</i>,  2006)'
_computing_publication_material 'SHELXTL (Sheldrick, 2008)'
_computing_structure_refinement 'SHELXL97 (Sheldrick, 2008)'
_computing_structure_solution 'SHELXS97 (Sheldrick, 2008)'
_diffrn_ambient_temperature 293(2)
_diffrn_measured_fraction_theta_full 0.996
_diffrn_measured_fraction_theta_max 0.996
_diffrn_measurement_device_type 'Bruker SMART APEX CCD'
_diffrn_measurement_method '\f and \w scans'
_diffrn_radiation_monochromator graphite
_diffrn_radiation_source 'sealed tube'
_diffrn_radiation_type MoK\a
_diffrn_radiation_wavelength 0.71073
_diffrn_reflns_av_R_equivalents 0.0573
_diffrn_reflns_av_sigmaI/netI 0.0767
_diffrn_reflns_limit_h_max 13
_diffrn_reflns_limit_h_min -10
_diffrn_reflns_limit_k_max 19
_diffrn_reflns_limit_k_min -19
_diffrn_reflns_limit_l_max 8
_diffrn_reflns_limit_l_min -9
_diffrn_reflns_number 7541
_diffrn_reflns_theta_full 25.05
_diffrn_reflns_theta_max 25.05
_diffrn_reflns_theta_min 2.18
_exptl_absorpt_coefficient_mu 0.075
_exptl_absorpt_correction_T_max 0.9908
_exptl_absorpt_correction_T_min 0.9809
_exptl_absorpt_correction_type multi-scan
_exptl_absorpt_process_details '(SADABS; Sheldrick, 1996)'
_exptl_crystal_colour colorless
_exptl_crystal_density_diffrn 1.240
_exptl_crystal_density_method 'not measured'
_exptl_crystal_description block
_exptl_crystal_F_000 584
_exptl_crystal_size_max 0.26
_exptl_crystal_size_mid 0.17
_exptl_crystal_size_min 0.12
_refine_diff_density_max 0.144
_refine_diff_density_min -0.142
_refine_ls_extinction_method none
_refine_ls_goodness_of_fit_ref 0.925
_refine_ls_hydrogen_treatment constr
_refine_ls_matrix_type full
_refine_ls_number_parameters 190
_refine_ls_number_reflns 2591
_refine_ls_number_restraints 0
_refine_ls_restrained_S_all 0.925
_refine_ls_R_factor_all 0.1275
_refine_ls_R_factor_gt 0.0490
_refine_ls_shift/su_max 0.000
_refine_ls_shift/su_mean 0.000
_refine_ls_structure_factor_coef Fsqd
_refine_ls_weighting_details 'calc w=1/[\s^2^(Fo^2^)+(0.0459P)^2^+0.0000P] where P=(Fo^2^+2Fc^2^)/3'
_refine_ls_weighting_scheme calc
_refine_ls_wR_factor_gt 0.0931
_refine_ls_wR_factor_ref 0.1166
_reflns_number_gt 1251
_reflns_number_total 2591
_reflns_threshold_expression I>2\s(I)
_cod_data_source_file is2511.cif
_cod_data_source_block I
_cod_depositor_comments
;
The following automatic conversions were performed:
'_symmetry_cell_setting' value 'Monoclinic' changed to 'monoclinic'
according to '/home/saulius/struct/CIF-dictionaries/cif_core.dic'
dictionary named 'cif_core.dic' version 2.4.1 from 2010-06-29.

Automatic conversion script
Id: cif_fix_enum 1527 2010-12-29 10:47:43Z saulius 

The following automatic conversions were performed:

'_symmetry_cell_setting' value 'Monoclinic' changed to 'monoclinic'
according to /home/saulius/struct/CIF-dictionaries/cif_core.dic
dictionary named 'cif_core.dic' version 2.4.1 from 2010-06-29.

Automatic conversion script
Id: cif_fix_values 1715 2011-07-08 13:25:40Z adriana 
;
_cod_original_sg_symbol_H-M 'P 21/c'
_cod_database_code 2225030
_cod_database_fobs_code 2225030

loop_
_symmetry_equiv_pos_as_xyz
'x, y, z'
'-x, y+1/2, -z+1/2'
'-x, -y, -z'
'x, -y-1/2, z-1/2'

loop_
_atom_site_type_symbol
_atom_site_label
_atom_site_fract_x
_atom_site_fract_y
_atom_site_fract_z
_atom_site_U_iso_or_equiv
_atom_site_adp_type
_atom_site_calc_flag
_atom_site_refinement_flags
_atom_site_occupancy
_atom_site_disorder_assembly
_atom_site_disorder_group
N N1 0.27837(18) 0.47311(12) 0.8924(2) 0.0521(6) Uani d . 1 . .
N N2 0.2502(2) 0.66652(12) 0.6656(3) 0.0633(6) Uani d . 1 . .
N N3 0.0590(2) 0.36999(13) 1.1010(3) 0.0649(6) Uani d . 1 . .
C C1 0.3652(2) 0.42824(15) 0.8353(3) 0.0472(6) Uani d . 1 . .
C C2 0.3695(2) 0.34558(15) 0.8561(3) 0.0559(7) Uani d . 1 . .
H H2 0.3130 0.3204 0.9074 0.067 Uiso calc R 1 . .
C C3 0.4559(3) 0.30090(16) 0.8019(3) 0.0664(8) Uani d . 1 . .
H H3 0.4570 0.2461 0.8183 0.080 Uiso calc R 1 . .
C C4 0.5403(3) 0.33561(18) 0.7243(4) 0.0667(8) Uani d . 1 . .
H H4 0.5982 0.3049 0.6877 0.080 Uiso calc R 1 . .
C C5 0.5375(2) 0.41657(18) 0.7018(3) 0.0630(8) Uani d . 1 . .
H H5 0.5941 0.4409 0.6491 0.076 Uiso calc R 1 . .
C C6 0.4515(2) 0.46266(16) 0.7564(3) 0.0553(7) Uani d . 1 . .
H H6 0.4515 0.5175 0.7401 0.066 Uiso calc R 1 . .
C C7 0.2770(2) 0.55875(14) 0.8723(3) 0.0569(7) Uani d . 1 . .
H H7A 0.3572 0.5784 0.9120 0.068 Uiso calc R 1 . .
H H7B 0.2283 0.5811 0.9487 0.068 Uiso calc R 1 . .
C C8 0.2311(2) 0.58934(15) 0.6879(3) 0.0469(6) Uani d . 1 . .
C C9 0.1736(2) 0.54150(14) 0.5561(3) 0.0567(7) Uani d . 1 . .
H H9 0.1621 0.4878 0.5765 0.068 Uiso calc R 1 . .
C C10 0.1332(2) 0.57366(17) 0.3930(3) 0.0648(8) Uani d . 1 . .
H H10 0.0940 0.5420 0.3017 0.078 Uiso calc R 1 . .
C C11 0.1510(3) 0.65247(19) 0.3663(4) 0.0703(9) Uani d . 1 . .
H H11 0.1245 0.6758 0.2573 0.084 Uiso calc R 1 . .
C C12 0.2089(3) 0.69592(16) 0.5048(4) 0.0730(9) Uani d . 1 . .
H H12 0.2207 0.7498 0.4866 0.088 Uiso calc R 1 . .
C C13 0.1675(2) 0.43629(15) 0.9124(3) 0.0588(7) Uani d . 1 . .
H H13A 0.1477 0.3955 0.8233 0.071 Uiso calc R 1 . .
H H13B 0.1055 0.4763 0.8889 0.071 Uiso calc R 1 . .
C C14 0.1647(2) 0.39913(13) 1.0875(3) 0.0470(7) Uani d . 1 . .
C C15 0.0517(3) 0.33528(16) 1.2541(5) 0.0745(9) Uani d . 1 . .
H H15 -0.0216 0.3153 1.2668 0.089 Uiso calc R 1 . .
C C16 0.1452(3) 0.32745(16) 1.3924(4) 0.0713(9) Uani d . 1 . .
H H16 0.1360 0.3019 1.4946 0.086 Uiso calc R 1 . .
C C17 0.2526(3) 0.35824(15) 1.3761(4) 0.0631(8) Uani d . 1 . .
H H17 0.3177 0.3548 1.4683 0.076 Uiso calc R 1 . .
C C18 0.2633(2) 0.39451(14) 1.2210(3) 0.0538(7) Uani d . 1 . .
H H18 0.3357 0.4155 1.2067 0.065 Uiso calc R 1 . .

loop_
_atom_site_aniso_label
_atom_site_aniso_U_11
_atom_site_aniso_U_22
_atom_site_aniso_U_33
_atom_site_aniso_U_12
_atom_site_aniso_U_13
_atom_site_aniso_U_23
N1 0.0523(15) 0.0480(13) 0.0571(14) 0.0000(12) 0.0131(11) 0.0074(10)
N2 0.0811(18) 0.0502(15) 0.0608(16) -0.0035(12) 0.0198(13) 0.0024(11)
N3 0.0521(16) 0.0707(16) 0.0754(18) -0.0112(13) 0.0209(13) -0.0024(13)
C1 0.0477(18) 0.0510(17) 0.0402(15) -0.0018(14) 0.0025(12) 0.0056(12)
C2 0.065(2) 0.0538(18) 0.0510(17) -0.0028(15) 0.0166(14) 0.0048(13)
C3 0.078(2) 0.0572(18) 0.0641(19) 0.0088(17) 0.0151(17) 0.0007(15)
C4 0.062(2) 0.075(2) 0.064(2) 0.0084(17) 0.0129(15) -0.0038(15)
C5 0.0474(19) 0.081(2) 0.0606(19) -0.0089(17) 0.0098(14) 0.0056(16)
C6 0.0490(17) 0.0583(17) 0.0554(17) -0.0073(15) 0.0027(14) 0.0089(13)
C7 0.067(2) 0.0516(17) 0.0518(17) 0.0031(14) 0.0115(14) 0.0003(12)
C8 0.0492(17) 0.0454(16) 0.0465(16) 0.0047(13) 0.0104(12) 0.0013(13)
C9 0.0641(19) 0.0460(15) 0.0554(18) 0.0047(14) 0.0007(14) 0.0014(14)
C10 0.060(2) 0.072(2) 0.0574(19) 0.0117(16) -0.0015(15) -0.0101(15)
C11 0.082(2) 0.079(2) 0.053(2) 0.0183(18) 0.0200(17) 0.0141(17)
C12 0.099(3) 0.0552(18) 0.072(2) 0.0088(18) 0.0345(19) 0.0170(17)
C13 0.0511(18) 0.0672(18) 0.0574(18) 0.0035(15) 0.0087(13) 0.0072(14)
C14 0.0452(17) 0.0453(15) 0.0528(17) -0.0010(13) 0.0156(14) -0.0046(12)
C15 0.070(2) 0.071(2) 0.094(3) -0.0126(18) 0.043(2) -0.0042(18)
C16 0.091(3) 0.0649(19) 0.067(2) 0.004(2) 0.037(2) 0.0013(16)
C17 0.067(2) 0.0711(19) 0.0524(19) 0.0023(17) 0.0146(15) -0.0002(14)
C18 0.0471(18) 0.0613(18) 0.0550(18) -0.0075(14) 0.0146(15) 0.0003(14)

loop_
_atom_type_symbol
_atom_type_description
_atom_type_scat_dispersion_real
_atom_type_scat_dispersion_imag
_atom_type_scat_source
C C 0.0033 0.0016 'International Tables Vol C Tables 4.2.6.8 and 6.1.1.4'
H H 0.0000 0.0000 'International Tables Vol C Tables 4.2.6.8 and 6.1.1.4'
N N 0.0061 0.0033 'International Tables Vol C Tables 4.2.6.8 and 6.1.1.4'

loop_
_geom_angle_atom_site_label_1
_geom_angle_atom_site_label_2
_geom_angle_atom_site_label_3
_geom_angle_site_symmetry_1
_geom_angle_site_symmetry_3
_geom_angle
_geom_angle_publ_flag
C1 N1 C7 . . 119.8(2) ?
C1 N1 C13 . . 120.2(2) ?
C7 N1 C13 . . 116.4(2) ?
C8 N2 C12 . . 116.3(2) ?
C14 N3 C15 . . 116.6(2) ?
C6 C1 N1 . . 122.3(2) ?
C6 C1 C2 . . 116.9(3) ?
N1 C1 C2 . . 120.8(2) ?
C3 C2 C1 . . 121.2(3) ?
C3 C2 H2 . . 119.4 ?
C1 C2 H2 . . 119.4 ?
C4 C3 C2 . . 121.3(3) ?
C4 C3 H3 . . 119.4 ?
C2 C3 H3 . . 119.4 ?
C3 C4 C5 . . 118.5(3) ?
C3 C4 H4 . . 120.7 ?
C5 C4 H4 . . 120.7 ?
C4 C5 C6 . . 121.0(3) ?
C4 C5 H5 . . 119.5 ?
C6 C5 H5 . . 119.5 ?
C5 C6 C1 . . 121.1(3) ?
C5 C6 H6 . . 119.5 ?
C1 C6 H6 . . 119.5 ?
N1 C7 C8 . . 115.68(19) ?
N1 C7 H7A . . 108.4 ?
C8 C7 H7A . . 108.4 ?
N1 C7 H7B . . 108.4 ?
C8 C7 H7B . . 108.4 ?
H7A C7 H7B . . 107.4 ?
N2 C8 C9 . . 122.8(2) ?
N2 C8 C7 . . 114.7(2) ?
C9 C8 C7 . . 122.5(2) ?
C8 C9 C10 . . 119.2(2) ?
C8 C9 H9 . . 120.4 ?
C10 C9 H9 . . 120.4 ?
C11 C10 C9 . . 119.3(2) ?
C11 C10 H10 . . 120.3 ?
C9 C10 H10 . . 120.3 ?
C12 C11 C10 . . 117.7(3) ?
C12 C11 H11 . . 121.1 ?
C10 C11 H11 . . 121.1 ?
N2 C12 C11 . . 124.6(3) ?
N2 C12 H12 . . 117.7 ?
C11 C12 H12 . . 117.7 ?
N1 C13 C14 . . 116.8(2) ?
N1 C13 H13A . . 108.1 ?
C14 C13 H13A . . 108.1 ?
N1 C13 H13B . . 108.1 ?
C14 C13 H13B . . 108.1 ?
H13A C13 H13B . . 107.3 ?
N3 C14 C18 . . 123.0(2) ?
N3 C14 C13 . . 114.1(2) ?
C18 C14 C13 . . 122.9(2) ?
N3 C15 C16 . . 124.2(3) ?
N3 C15 H15 . . 117.9 ?
C16 C15 H15 . . 117.9 ?
C17 C16 C15 . . 118.2(3) ?
C17 C16 H16 . . 120.9 ?
C15 C16 H16 . . 120.9 ?
C16 C17 C18 . . 119.2(3) ?
C16 C17 H17 . . 120.4 ?
C18 C17 H17 . . 120.4 ?
C14 C18 C17 . . 118.8(3) ?
C14 C18 H18 . . 120.6 ?
C17 C18 H18 . . 120.6 ?

loop_
_geom_bond_atom_site_label_1
_geom_bond_atom_site_label_2
_geom_bond_site_symmetry_2
_geom_bond_distance
_geom_bond_publ_flag
N1 C1 . 1.393(3) ?
N1 C7 . 1.448(3) ?
N1 C13 . 1.452(3) ?
N2 C8 . 1.333(3) ?
N2 C12 . 1.343(3) ?
N3 C14 . 1.332(3) ?
N3 C15 . 1.346(3) ?
C1 C6 . 1.392(3) ?
C1 C2 . 1.399(3) ?
C2 C3 . 1.376(3) ?
C2 H2 . 0.9300 ?
C3 C4 . 1.372(4) ?
C3 H3 . 0.9300 ?
C4 C5 . 1.372(3) ?
C4 H4 . 0.9300 ?
C5 C6 . 1.388(3) ?
C5 H5 . 0.9300 ?
C6 H6 . 0.9300 ?
C7 C8 . 1.519(3) ?
C7 H7A . 0.9700 ?
C7 H7B . 0.9700 ?
C8 C9 . 1.367(3) ?
C9 C10 . 1.374(3) ?
C9 H9 . 0.9300 ?
C10 C11 . 1.363(3) ?
C10 H10 . 0.9300 ?
C11 C12 . 1.362(4) ?
C11 H11 . 0.9300 ?
C12 H12 . 0.9300 ?
C13 C14 . 1.507(3) ?
C13 H13A . 0.9700 ?
C13 H13B . 0.9700 ?
C14 C18 . 1.379(3) ?
C15 C16 . 1.368(4) ?
C15 H15 . 0.9300 ?
C16 C17 . 1.367(4) ?
C16 H16 . 0.9300 ?
C17 C18 . 1.381(3) ?
C17 H17 . 0.9300 ?
C18 H18 . 0.9300 ?

loop_
_geom_hbond_atom_site_label_D
_geom_hbond_atom_site_label_H
_geom_hbond_atom_site_label_A
_geom_hbond_site_symmetry_A
_geom_hbond_distance_DH
_geom_hbond_distance_HA
_geom_hbond_distance_DA
_geom_hbond_angle_DHA
_geom_hbond_publ_flag
C7 H7A Cg2 3_667 0.97 2.98(4) 3.825(3) 146 y
C15 H15 Cg1 3_567 0.93 2.96(3) 3.619(4) 129 y
C17 H17 Cg2 1_556 0.93 2.65(3) 3.530(3) 159 y

loop_
_cod_related_entry_id
_cod_related_entry_database
_cod_related_entry_code
1 ChemSpider 24744319
